data_7024668
loop_
_publ_author_name
'Jurca, Titel'
'Dawson, Karl'
'Mallov, Ian'
'Burchell, Tara'
'Yap, Glenn P. A.'
'Richeson, Darrin S.'

_publ_section_title
;
 Disproportionation and radical formation in the coordination of
 &quot;GaI&quot; with bis(imino)pyridines.
;
_journal_issue 5
_journal_name_full 'Dalton transactions (Cambridge, England : 2003)'
_journal_page_first 1266
_journal_page_last 1272
_journal_paper_doi 10.1039/b920047a
_journal_volume 39
_journal_year 2010
_chemical_formula_sum 'C43 H47 Ga I2 N3'
_chemical_formula_weight 929.36
_chemical_name_systematic
;
?
;
_space_group_IT_number 1
_symmetry_cell_setting triclinic
_symmetry_space_group_name_Hall 'P 1'
_symmetry_space_group_name_H-M 'P 1'
_atom_sites_solution_hydrogens geom
_atom_sites_solution_primary direct
_atom_sites_solution_secondary difmap
_audit_creation_method SHELXL-97
_cell_angle_alpha 76.463(4)
_cell_angle_beta 78.265(4)
_cell_angle_gamma 67.402(4)
_cell_formula_units_Z 1
_cell_length_a 8.411(2)
_cell_length_b 9.720(2)
_cell_length_c 13.536(3)
_cell_measurement_reflns_used 3121
_cell_measurement_temperature 202(2)
_cell_measurement_theta_max 0.00
_cell_measurement_theta_min 0.00
_cell_volume 985.3(4)
_computing_cell_refinement 'SAINT (Bruker, 2002)'
_computing_data_collection 'SMART (Bruker, 2002)'
_computing_data_reduction SAINT
_computing_molecular_graphics 'SHELXTL (Sheldrick, 2001)'
_computing_publication_material 'SHELXTL (Sheldrick, 2001)'
_computing_structure_refinement 'SHELXL-97 (Sheldrick, 1997)'
_computing_structure_solution 'SHELXS-97 (Sheldrick, 1990)'
_diffrn_ambient_temperature 202(2)
_diffrn_detector_area_resol_mean 836.6
_diffrn_measured_fraction_theta_full 0.990
_diffrn_measured_fraction_theta_max 0.980
_diffrn_measurement_device_type 'Bruker AXS APEX diffractometer'
_diffrn_measurement_method \w
_diffrn_radiation_monochromator graphite
_diffrn_radiation_source 'fine-focus sealed tube'
_diffrn_radiation_type MoK\a
_diffrn_radiation_wavelength 0.71073
_diffrn_reflns_av_R_equivalents 0.0495
_diffrn_reflns_av_sigmaI/netI 0.1619
_diffrn_reflns_limit_h_max 10
_diffrn_reflns_limit_h_min -10
_diffrn_reflns_limit_k_max 12
_diffrn_reflns_limit_k_min -12
_diffrn_reflns_limit_l_max 16
_diffrn_reflns_limit_l_min -16
_diffrn_reflns_number 8998
_diffrn_reflns_theta_full 25.00
_diffrn_reflns_theta_max 26.40
_diffrn_reflns_theta_min 1.56
_diffrn_standards_decay_% 1
_diffrn_standards_interval_count 0
_diffrn_standards_interval_time 0
_diffrn_standards_number 0
_exptl_absorpt_coefficient_mu 2.298
_exptl_absorpt_correction_T_max 0.6564
_exptl_absorpt_correction_T_min 0.4600
_exptl_absorpt_correction_type multi-scan
_exptl_absorpt_process_details 'SADABS (Sheldrick, 2003)'
_exptl_crystal_colour clear
_exptl_crystal_density_diffrn 1.566
_exptl_crystal_density_meas ?
_exptl_crystal_density_method 'not measured'
_exptl_crystal_description needle
_exptl_crystal_F_000 463
_exptl_crystal_size_max 0.40
_exptl_crystal_size_mid 0.30
_exptl_crystal_size_min 0.20
_refine_diff_density_max 1.655
_refine_diff_density_min -1.053
_refine_diff_density_rms 0.184
_refine_ls_abs_structure_details 'Flack H D (1983), Acta Cryst. A39, 876-881'
_refine_ls_abs_structure_Flack 0.02(4)
_refine_ls_extinction_method none
_refine_ls_goodness_of_fit_ref 1.032
_refine_ls_hydrogen_treatment constr
_refine_ls_matrix_type full
_refine_ls_number_parameters 382
_refine_ls_number_reflns 7194
_refine_ls_number_restraints 444
_refine_ls_restrained_S_all 1.015
_refine_ls_R_factor_all 0.1283
_refine_ls_R_factor_gt 0.0738
_refine_ls_shift/su_max 0.000
_refine_ls_shift/su_mean 0.000
_refine_ls_structure_factor_coef Fsqd
_refine_ls_weighting_details 'calc w=1/[\s^2^(Fo^2^)+(0.0741P)^2^] where P=(Fo^2^+2Fc^2^)/3'
_refine_ls_weighting_scheme calc
_refine_ls_wR_factor_gt 0.1589
_refine_ls_wR_factor_ref 0.1836
_reflns_number_gt 4696
_reflns_number_total 7194
_reflns_threshold_expression >2sigma(I)
_cod_data_source_file b920047a.txt
_cod_data_source_block apr17
_cod_depositor_comments
;
The following automatic conversions were performed:

'_symmetry_cell_setting' value 'Triclinic' changed to 'triclinic'
according to /home/saulius/struct/CIF-dictionaries/cif_core.dic
dictionary named 'cif_core.dic' version 2.4.2 from 2011-04-26.

Automatic conversion script
Id: cif_fix_values 1891 2012-01-12 08:04:46Z andrius 

The following automatic conversions were performed:

'_exptl_crystal_density_meas' value 'n/a' was changed to '?' - the
value is perceived as not measured.

Automatic conversion script
Id: cif_fix_values 3008 2015-01-20 13:52:24Z robertas 
;
_cod_original_sg_symbol_H-M P1
_cod_database_code 7024668

loop_
_symmetry_equiv_pos_as_xyz
'x, y, z'

loop_
_atom_site_label
_atom_site_type_symbol
_atom_site_fract_x
_atom_site_fract_y
_atom_site_fract_z
_atom_site_U_iso_or_equiv
_atom_site_adp_type
_atom_site_occupancy
_atom_site_symmetry_multiplicity
_atom_site_calc_flag
_atom_site_refinement_flags
Ga Ga 0.0647(2) 0.80045(17) 0.89325(14) 0.0316(4) Uani 1 1 d U
I1 I 0.36729(10) 0.61868(9) 0.92126(7) 0.0308(3) Uani 1 1 d U
I2 I -0.16026(11) 0.67040(10) 0.93499(8) 0.0368(4) Uani 1 1 d U
N1 N 0.0091(15) 0.9054(13) 1.0275(9) 0.0275(15) Uani 1 1 d U
N3 N 0.1199(17) 0.8208(14) 0.7154(10) 0.0298(18) Uani 1 1 d U
C1 C 0.1023(12) 0.7383(11) 1.1892(8) 0.0313(18) Uani 1 1 d GU
C2 C 0.2187(13) 0.6840(10) 1.2611(7) 0.035(2) Uani 1 1 d GU
H2A H 0.2156 0.6008 1.3138 0.042 Uiso 1 1 calc R
C3 C 0.3397(12) 0.7515(11) 1.2557(7) 0.038(2) Uani 1 1 d GU
H3A H 0.4193 0.7144 1.3048 0.045 Uiso 1 1 calc R
C4 C 0.3443(12) 0.8732(11) 1.1786(8) 0.037(2) Uani 1 1 d GU
H4A H 0.4270 0.9194 1.1750 0.045 Uiso 1 1 calc R
C5 C 0.2279(13) 0.9275(10) 1.1068(7) 0.0345(18) Uani 1 1 d GU
C6 C 0.1069(13) 0.8600(12) 1.1121(7) 0.0320(16) Uani 1 1 d GU
C7 C -0.023(2) 0.6616(17) 1.1958(12) 0.033(2) Uani 1 1 d U
H7A H -0.1003 0.7186 1.1412 0.040 Uiso 1 1 calc R
C8 C 0.065(2) 0.4998(18) 1.1778(14) 0.038(3) Uani 1 1 d U
H8A H 0.1402 0.4976 1.1120 0.057 Uiso 1 1 calc R
H8B H -0.0226 0.4573 1.1769 0.057 Uiso 1 1 calc R
H8C H 0.1359 0.4398 1.2330 0.057 Uiso 1 1 calc R
C9 C -0.141(2) 0.6601(18) 1.3016(12) 0.043(3) Uani 1 1 d U
H9A H -0.2017 0.7640 1.3145 0.064 Uiso 1 1 calc R
H9B H -0.0690 0.6006 1.3562 0.064 Uiso 1 1 calc R
H9C H -0.2264 0.6148 1.3003 0.064 Uiso 1 1 calc R
C10 C 0.245(2) 1.0628(18) 1.0227(13) 0.041(2) Uani 1 1 d U
H10A H 0.1303 1.1103 0.9959 0.049 Uiso 1 1 calc R
C11 C 0.372(3) 1.021(2) 0.9322(14) 0.057(4) Uani 1 1 d U
H11A H 0.3730 1.1131 0.8833 0.086 Uiso 1 1 calc R
H11B H 0.3407 0.9569 0.8997 0.086 Uiso 1 1 calc R
H11C H 0.4883 0.9659 0.9535 0.086 Uiso 1 1 calc R
C12 C 0.262(3) 1.1838(19) 1.0655(15) 0.056(4) Uani 1 1 d U
H12A H 0.2717 1.2662 1.0097 0.084 Uiso 1 1 calc R
H12B H 0.3660 1.1420 1.1005 0.084 Uiso 1 1 calc R
H12C H 0.1593 1.2227 1.1143 0.084 Uiso 1 1 calc R
C13 C -0.1178(19) 1.0379(16) 1.0170(11) 0.0261(18) Uani 1 1 d U
C14 C -0.2946(14) 1.0676(8) 1.1826(8) 0.039(2) Uani 1 1 d GU
H14A H -0.2837 0.9647 1.1910 0.047 Uiso 1 1 calc R
C15 C -0.3994(13) 1.1550(11) 1.2554(7) 0.044(3) Uani 1 1 d GU
H15A H -0.4600 1.1118 1.3135 0.053 Uiso 1 1 calc R
C16 C -0.4153(14) 1.3056(11) 1.2432(7) 0.044(3) Uani 1 1 d GU
H16A H -0.4869 1.3653 1.2929 0.053 Uiso 1 1 calc R
C17 C -0.3265(15) 1.3688(8) 1.1582(8) 0.041(2) Uani 1 1 d GU
H17A H -0.3374 1.4717 1.1498 0.049 Uiso 1 1 calc R
C18 C -0.2218(13) 1.2814(10) 1.0854(7) 0.037(2) Uani 1 1 d GU
H18A H -0.1611 1.3246 1.0272 0.044 Uiso 1 1 calc R
C19 C -0.2058(13) 1.1309(10) 1.0976(7) 0.032(2) Uani 1 1 d GU
C20 C -0.1738(11) 1.0993(9) 0.9152(4) 0.0184(17) Uani 1 1 d GU
C21 C -0.3112(11) 1.2306(8) 0.8865(5) 0.025(2) Uani 1 1 d GU
H21A H -0.3817 1.2912 0.9360 0.030 Uiso 1 1 calc R
C22 C -0.3456(10) 1.2731(8) 0.7854(6) 0.027(2) Uani 1 1 d GU
H22A H -0.4396 1.3629 0.7658 0.033 Uiso 1 1 calc R
C23 C -0.2426(12) 1.1844(9) 0.7130(5) 0.027(2) Uani 1 1 d GU
H23A H -0.2661 1.2135 0.6439 0.033 Uiso 1 1 calc R
C24 C -0.1051(11) 1.0532(9) 0.7416(5) 0.0257(18) Uani 1 1 d GU
N2 N -0.0707(9) 1.0106(7) 0.8428(6) 0.0258(16) Uani 1 1 d GU
C25 C 0.014(2) 0.9511(16) 0.6718(11) 0.0294(18) Uani 1 1 d U
C26 C 0.0260(16) 1.1474(10) 0.5215(7) 0.042(2) Uani 1 1 d GU
H26A H 0.0407 1.2035 0.5656 0.050 Uiso 1 1 calc R
C27 C 0.0159(15) 1.2075(9) 0.4181(8) 0.049(3) Uani 1 1 d GU
H27A H 0.0237 1.3045 0.3916 0.059 Uiso 1 1 calc R
C28 C -0.0056(16) 1.1255(12) 0.3536(5) 0.051(3) Uani 1 1 d GU
H28A H -0.0124 1.1665 0.2830 0.061 Uiso 1 1 calc R
C29 C -0.0170(16) 0.9835(11) 0.3924(7) 0.048(2) Uani 1 1 d GU
H29A H -0.0316 0.9274 0.3483 0.058 Uiso 1 1 calc R
C30 C -0.0069(15) 0.9234(9) 0.4957(7) 0.040(2) Uani 1 1 d GU
H30A H -0.0147 0.8264 0.5222 0.048 Uiso 1 1 calc R
C31 C 0.0146(15) 1.0054(11) 0.5603(5) 0.036(2) Uani 1 1 d GU
C32 C 0.2498(12) 0.5930(11) 0.6368(8) 0.0355(18) Uani 1 1 d GU
C33 C 0.3864(14) 0.5007(9) 0.5778(8) 0.040(2) Uani 1 1 d GU
H33A H 0.3812 0.4098 0.5664 0.048 Uiso 1 1 calc R
C34 C 0.5305(12) 0.5413(11) 0.5356(8) 0.043(2) Uani 1 1 d GU
H34A H 0.6238 0.4782 0.4953 0.052 Uiso 1 1 calc R
C35 C 0.5381(12) 0.6742(12) 0.5524(8) 0.042(2) Uani 1 1 d GU
H35A H 0.6366 0.7020 0.5235 0.050 Uiso 1 1 calc R
C36 C 0.4016(14) 0.7666(9) 0.6114(8) 0.0366(18) Uani 1 1 d GU
C37 C 0.2574(12) 0.7260(10) 0.6536(8) 0.0335(17) Uani 1 1 d GU
C38 C 0.097(2) 0.5379(19) 0.6824(13) 0.039(2) Uani 1 1 d U
H38A H 0.0042 0.6201 0.7162 0.047 Uiso 1 1 calc R
C39 C 0.146(3) 0.3971(18) 0.7633(14) 0.047(4) Uani 1 1 d U
H39A H 0.1947 0.4155 0.8166 0.071 Uiso 1 1 calc R
H39B H 0.2318 0.3128 0.7318 0.071 Uiso 1 1 calc R
H39C H 0.0419 0.3720 0.7939 0.071 Uiso 1 1 calc R
C40 C 0.016(3) 0.508(2) 0.5990(14) 0.049(3) Uani 1 1 d U
H40A H -0.0185 0.5995 0.5469 0.073 Uiso 1 1 calc R
H40B H -0.0868 0.4819 0.6310 0.073 Uiso 1 1 calc R
H40C H 0.1013 0.4245 0.5667 0.073 Uiso 1 1 calc R
C41 C 0.426(2) 0.9055(19) 0.6305(13) 0.041(2) Uani 1 1 d U
H41A H 0.3168 0.9638 0.6709 0.049 Uiso 1 1 calc R
C42 C 0.576(2) 0.865(2) 0.6910(14) 0.048(3) Uani 1 1 d U
H42A H 0.5595 0.7981 0.7557 0.072 Uiso 1 1 calc R
H42B H 0.5812 0.9572 0.7053 0.072 Uiso 1 1 calc R
H42C H 0.6853 0.8126 0.6509 0.072 Uiso 1 1 calc R
C43 C 0.456(2) 1.010(2) 0.5296(14) 0.052(4) Uani 1 1 d U
H43A H 0.3592 1.0388 0.4900 0.078 Uiso 1 1 calc R
H43B H 0.5645 0.9558 0.4898 0.078 Uiso 1 1 calc R
H43C H 0.4640 1.1003 0.5448 0.078 Uiso 1 1 calc R

loop_
_atom_site_aniso_label
_atom_site_aniso_U_11
_atom_site_aniso_U_22
_atom_site_aniso_U_33
_atom_site_aniso_U_23
_atom_site_aniso_U_13
_atom_site_aniso_U_12
Ga 0.0236(10) 0.0211(9) 0.0483(11) -0.0009(8) -0.0106(8) -0.0061(7)
I1 0.0250(6) 0.0233(6) 0.0378(7) -0.0058(5) -0.0079(5) 0.0006(5)
I2 0.0365(8) 0.0397(8) 0.0405(8) -0.0030(6) -0.0068(6) -0.0215(6)
N1 0.025(4) 0.024(3) 0.029(3) 0.003(2) -0.006(3) -0.007(2)
N3 0.031(4) 0.025(3) 0.036(3) -0.006(2) -0.008(2) -0.010(3)
C1 0.035(4) 0.026(4) 0.031(4) -0.001(3) -0.011(3) -0.007(3)
C2 0.037(4) 0.030(4) 0.034(4) -0.002(4) -0.013(3) -0.006(3)
C3 0.035(5) 0.034(4) 0.040(4) -0.002(4) -0.015(4) -0.006(4)
C4 0.033(4) 0.035(4) 0.041(4) -0.001(4) -0.012(3) -0.008(3)
C5 0.032(4) 0.031(4) 0.039(4) -0.001(3) -0.011(3) -0.010(3)
C6 0.030(4) 0.027(3) 0.034(3) 0.002(3) -0.010(3) -0.007(3)
C7 0.037(5) 0.026(4) 0.034(5) -0.001(4) -0.008(4) -0.009(3)
C8 0.044(8) 0.032(6) 0.045(7) -0.012(6) -0.016(6) -0.014(5)
C9 0.045(7) 0.032(7) 0.041(7) 0.001(6) -0.001(5) -0.011(6)
C10 0.039(5) 0.034(4) 0.045(5) 0.003(4) -0.008(4) -0.011(4)
C11 0.065(8) 0.046(7) 0.049(7) 0.003(5) 0.003(6) -0.020(7)
C12 0.063(9) 0.036(6) 0.065(8) -0.002(5) -0.005(7) -0.019(6)
C13 0.025(3) 0.024(3) 0.026(3) 0.000(2) -0.006(3) -0.008(3)
C14 0.036(5) 0.037(4) 0.034(4) -0.002(4) 0.001(4) -0.006(4)
C15 0.040(5) 0.042(4) 0.037(4) -0.003(4) 0.003(4) -0.006(4)
C16 0.043(5) 0.042(4) 0.038(5) -0.008(4) -0.001(4) -0.006(4)
C17 0.041(5) 0.036(4) 0.039(5) -0.011(4) -0.003(4) -0.005(4)
C18 0.037(5) 0.031(4) 0.037(4) -0.007(3) -0.005(4) -0.005(4)
C19 0.031(4) 0.030(3) 0.030(3) -0.003(3) -0.005(3) -0.006(3)
C20 0.022(3) 0.017(3) 0.021(3) 0.003(3) -0.005(3) -0.015(2)
C21 0.026(4) 0.022(4) 0.025(3) 0.003(3) -0.004(3) -0.010(3)
C22 0.030(4) 0.022(4) 0.027(4) 0.001(3) -0.007(3) -0.008(3)
C23 0.032(4) 0.022(4) 0.026(4) 0.002(3) -0.008(3) -0.009(3)
C24 0.030(4) 0.022(3) 0.028(3) -0.001(3) -0.009(3) -0.011(3)
N2 0.028(4) 0.022(3) 0.025(3) 0.002(3) -0.007(3) -0.007(2)
C25 0.032(4) 0.025(3) 0.034(3) -0.005(2) -0.008(3) -0.012(3)
C26 0.049(5) 0.034(4) 0.036(4) -0.001(3) -0.005(4) -0.010(4)
C27 0.056(5) 0.041(5) 0.037(4) 0.001(4) -0.004(5) -0.007(4)
C28 0.056(6) 0.046(5) 0.034(4) -0.001(4) -0.007(5) -0.002(5)
C29 0.054(5) 0.045(5) 0.035(4) -0.006(4) -0.011(4) -0.004(4)
C30 0.047(5) 0.036(4) 0.034(4) -0.009(3) -0.010(4) -0.008(4)
C31 0.042(4) 0.030(4) 0.033(3) -0.007(3) -0.007(3) -0.009(3)
C32 0.039(4) 0.029(4) 0.035(4) -0.008(3) -0.008(3) -0.006(3)
C33 0.040(4) 0.036(4) 0.035(4) -0.010(4) -0.010(4) -0.001(3)
C34 0.040(4) 0.039(4) 0.035(5) -0.008(4) -0.005(4) 0.003(4)
C35 0.038(4) 0.039(4) 0.036(4) -0.003(4) -0.004(4) -0.003(4)
C36 0.035(4) 0.036(4) 0.036(4) -0.005(3) -0.005(3) -0.010(3)
C37 0.033(4) 0.030(3) 0.036(3) -0.005(3) -0.009(3) -0.008(3)
C38 0.045(5) 0.029(4) 0.041(5) -0.009(4) -0.006(4) -0.010(4)
C39 0.056(8) 0.031(7) 0.049(7) -0.006(5) -0.004(6) -0.010(6)
C40 0.050(8) 0.043(8) 0.056(7) -0.008(6) -0.013(6) -0.017(6)
C41 0.040(5) 0.041(4) 0.044(5) -0.005(4) -0.002(4) -0.019(4)
C42 0.042(7) 0.056(8) 0.053(7) -0.011(6) -0.002(6) -0.025(6)
C43 0.047(8) 0.051(7) 0.055(7) 0.002(6) 0.002(6) -0.024(6)

loop_
_atom_type_symbol
_atom_type_description
_atom_type_scat_dispersion_real
_atom_type_scat_dispersion_imag
_atom_type_scat_source
C C 0.0033 0.0016 'International Tables Vol C Tables 4.2.6.8 and 6.1.1.4'
H H 0.0000 0.0000 'International Tables Vol C Tables 4.2.6.8 and 6.1.1.4'
N N 0.0061 0.0033 'International Tables Vol C Tables 4.2.6.8 and 6.1.1.4'
Ga Ga 0.2307 1.6083 'International Tables Vol C Tables 4.2.6.8 and 6.1.1.4'
I I -0.4742 1.8119 'International Tables Vol C Tables 4.2.6.8 and 6.1.1.4'

loop_
_geom_angle_atom_site_label_1
_geom_angle_atom_site_label_2
_geom_angle_atom_site_label_3
_geom_angle
N2 Ga N1 77.6(4)
N2 Ga N3 75.9(4)
N1 Ga N3 148.8(4)
N2 Ga I1 143.8(3)
N1 Ga I1 97.8(3)
N3 Ga I1 93.9(3)
N2 Ga I2 103.2(3)
N1 Ga I2 100.9(3)
N3 Ga I2 101.0(3)
I1 Ga I2 112.93(7)
C13 N1 C6 119.6(12)
C13 N1 Ga 111.3(9)
C6 N1 Ga 128.3(8)
C25 N3 C37 119.8(12)
C25 N3 Ga 110.0(10)
C37 N3 Ga 129.7(9)
C2 C1 C6 120.0
C2 C1 C7 118.7(9)
C6 C1 C7 121.3(9)
C1 C2 C3 120.0
C1 C2 H2A 120.0
C3 C2 H2A 120.0
C2 C3 C4 120.0
C2 C3 H3A 120.0
C4 C3 H3A 120.0
C5 C4 C3 120.0
C5 C4 H4A 120.0
C3 C4 H4A 120.0
C6 C5 C4 120.0
C6 C5 C10 124.0(9)
C4 C5 C10 116.0(9)
C5 C6 C1 120.0
C5 C6 N1 117.2(8)
C1 C6 N1 122.1(8)
C1 C7 C8 112.6(13)
C1 C7 C9 112.7(13)
C8 C7 C9 107.9(13)
C1 C7 H7A 107.8
C8 C7 H7A 107.8
C9 C7 H7A 107.8
C7 C8 H8A 109.5
C7 C8 H8B 109.5
H8A C8 H8B 109.5
C7 C8 H8C 109.5
H8A C8 H8C 109.5
H8B C8 H8C 109.5
C7 C9 H9A 109.5
C7 C9 H9B 109.5
H9A C9 H9B 109.5
C7 C9 H9C 109.5
H9A C9 H9C 109.5
H9B C9 H9C 109.5
C11 C10 C12 113.4(16)
C11 C10 C5 115.3(13)
C12 C10 C5 112.7(14)
C11 C10 H10A 104.7
C12 C10 H10A 104.7
C5 C10 H10A 104.7
C10 C11 H11A 109.5
C10 C11 H11B 109.5
H11A C11 H11B 109.5
C10 C11 H11C 109.5
H11A C11 H11C 109.5
H11B C11 H11C 109.5
C10 C12 H12A 109.5
C10 C12 H12B 109.5
H12A C12 H12B 109.5
C10 C12 H12C 109.5
H12A C12 H12C 109.5
H12B C12 H12C 109.5
N1 C13 C20 116.7(12)
N1 C13 C19 126.1(12)
C20 C13 C19 117.2(10)
C15 C14 C19 120.0
C15 C14 H14A 120.0
C19 C14 H14A 120.0
C16 C15 C14 120.0
C16 C15 H15A 120.0
C14 C15 H15A 120.0
C15 C16 C17 120.0
C15 C16 H16A 120.0
C17 C16 H16A 120.0
C18 C17 C16 120.0
C18 C17 H17A 120.0
C16 C17 H17A 120.0
C19 C18 C17 120.0
C19 C18 H18A 120.0
C17 C18 H18A 120.0
C18 C19 C14 120.0
C18 C19 C13 122.9(8)
C14 C19 C13 116.6(8)
C21 C20 N2 120.0
C21 C20 C13 127.6(7)
N2 C20 C13 112.4(7)
C20 C21 C22 120.0
C20 C21 H21A 120.0
C22 C21 H21A 120.0
C23 C22 C21 120.0
C23 C22 H22A 120.0
C21 C22 H22A 120.0
C24 C23 C22 120.0
C24 C23 H23A 120.0
C22 C23 H23A 120.0
C23 C24 N2 120.0
C23 C24 C25 124.9(7)
N2 C24 C25 115.1(7)
C24 N2 C20 120.0
C24 N2 Ga 119.5(4)
C20 N2 Ga 117.3(4)
N3 C25 C24 116.1(12)
N3 C25 C31 125.3(13)
C24 C25 C31 118.4(11)
C27 C26 C31 120.0
C27 C26 H26A 120.0
C31 C26 H26A 120.0
C28 C27 C26 120.0
C28 C27 H27A 120.0
C26 C27 H27A 120.0
C27 C28 C29 120.0
C27 C28 H28A 120.0
C29 C28 H28A 120.0
C30 C29 C28 120.0
C30 C29 H29A 120.0
C28 C29 H29A 120.0
C31 C30 C29 120.0
C31 C30 H30A 120.0
C29 C30 H30A 120.0
C30 C31 C26 120.0
C30 C31 C25 122.0(9)
C26 C31 C25 117.9(9)
C33 C32 C37 120.0
C33 C32 C38 116.6(9)
C37 C32 C38 123.4(9)
C32 C33 C34 120.0
C32 C33 H33A 120.0
C34 C33 H33A 120.0
C35 C34 C33 120.0
C35 C34 H34A 120.0
C33 C34 H34A 120.0
C36 C35 C34 120.0
C36 C35 H35A 120.0
C34 C35 H35A 120.0
C37 C36 C35 120.0
C37 C36 C41 123.6(9)
C35 C36 C41 116.3(9)
C36 C37 C32 120.0
C36 C37 N3 119.2(8)
C32 C37 N3 120.8(8)
C39 C38 C32 112.7(14)
C39 C38 C40 108.9(15)
C32 C38 C40 112.7(14)
C39 C38 H38A 107.4
C32 C38 H38A 107.4
C40 C38 H38A 107.4
C38 C39 H39A 109.5
C38 C39 H39B 109.5
H39A C39 H39B 109.5
C38 C39 H39C 109.5
H39A C39 H39C 109.5
H39B C39 H39C 109.5
C38 C40 H40A 109.5
C38 C40 H40B 109.5
H40A C40 H40B 109.5
C38 C40 H40C 109.5
H40A C40 H40C 109.5
H40B C40 H40C 109.5
C42 C41 C36 112.7(13)
C42 C41 C43 108.1(15)
C36 C41 C43 111.6(14)
C42 C41 H41A 108.1
C36 C41 H41A 108.1
C43 C41 H41A 108.1
C41 C42 H42A 109.5
C41 C42 H42B 109.5
H42A C42 H42B 109.5
C41 C42 H42C 109.5
H42A C42 H42C 109.5
H42B C42 H42C 109.5
C41 C43 H43A 109.5
C41 C43 H43B 109.5
H43A C43 H43B 109.5
C41 C43 H43C 109.5
H43A C43 H43C 109.5
H43B C43 H43C 109.5

loop_
_geom_bond_atom_site_label_1
_geom_bond_atom_site_label_2
_geom_bond_distance
Ga N2 1.952(6)
Ga N1 2.171(13)
Ga N3 2.334(13)
Ga I1 2.5230(18)
Ga I2 2.562(2)
N1 C13 1.318(17)
N1 C6 1.433(14)
N3 C25 1.321(18)
N3 C37 1.426(14)
C1 C2 1.3900
C1 C6 1.3900
C1 C7 1.487(18)
C2 C3 1.3900
C2 H2A 0.9500
C3 C4 1.3900
C3 H3A 0.9500
C4 C5 1.3900
C4 H4A 0.9500
C5 C6 1.3900
C5 C10 1.557(17)
C7 C8 1.51(2)
C7 C9 1.57(2)
C7 H7A 1.0000
C8 H8A 0.9800
C8 H8B 0.9800
C8 H8C 0.9800
C9 H9A 0.9800
C9 H9B 0.9800
C9 H9C 0.9800
C10 C11 1.48(2)
C10 C12 1.49(2)
C10 H10A 1.0000
C11 H11A 0.9800
C11 H11B 0.9800
C11 H11C 0.9800
C12 H12A 0.9800
C12 H12B 0.9800
C12 H12C 0.9800
C13 C20 1.462(15)
C13 C19 1.474(16)
C14 C15 1.3900
C14 C19 1.3900
C14 H14A 0.9500
C15 C16 1.3900
C15 H15A 0.9500
C16 C17 1.3900
C16 H16A 0.9500
C17 C18 1.3900
C17 H17A 0.9500
C18 C19 1.3900
C18 H18A 0.9500
C20 C21 1.3900
C20 N2 1.3900
C21 C22 1.3900
C21 H21A 0.9500
C22 C23 1.3900
C22 H22A 0.9500
C23 C24 1.3900
C23 H23A 0.9500
C24 N2 1.3900
C24 C25 1.473(16)
C25 C31 1.478(16)
C26 C27 1.3900
C26 C31 1.3900
C26 H26A 0.9500
C27 C28 1.3900
C27 H27A 0.9500
C28 C29 1.3900
C28 H28A 0.9500
C29 C30 1.3900
C29 H29A 0.9500
C30 C31 1.3900
C30 H30A 0.9500
C32 C33 1.3900
C32 C37 1.3900
C32 C38 1.54(2)
C33 C34 1.3900
C33 H33A 0.9500
C34 C35 1.3900
C34 H34A 0.9500
C35 C36 1.3900
C35 H35A 0.9500
C36 C37 1.3900
C36 C41 1.524(19)
C38 C39 1.51(2)
C38 C40 1.56(2)
C38 H38A 1.0000
C39 H39A 0.9800
C39 H39B 0.9800
C39 H39C 0.9800
C40 H40A 0.9800
C40 H40B 0.9800
C40 H40C 0.9800
C41 C42 1.52(2)
C41 C43 1.54(2)
C41 H41A 1.0000
C42 H42A 0.9800
C42 H42B 0.9800
C42 H42C 0.9800
C43 H43A 0.9800
C43 H43B 0.9800
C43 H43C 0.9800

loop_
_geom_torsion_atom_site_label_1
_geom_torsion_atom_site_label_2
_geom_torsion_atom_site_label_3
_geom_torsion_atom_site_label_4
_geom_torsion
N2 Ga N1 C13 16.3(10)
N3 Ga N1 C13 48.7(15)
I1 Ga N1 C13 159.7(10)
I2 Ga N1 C13 -85.0(10)
N2 Ga N1 C6 -153.4(11)
N3 Ga N1 C6 -121.0(11)
I1 Ga N1 C6 -10.0(10)
I2 Ga N1 C6 105.3(10)
N2 Ga N3 C25 -10.1(10)
N1 Ga N3 C25 -42.8(15)
I1 Ga N3 C25 -154.8(10)
I2 Ga N3 C25 90.9(10)
N2 Ga N3 C37 161.5(12)
N1 Ga N3 C37 128.8(11)
I1 Ga N3 C37 16.7(11)
I2 Ga N3 C37 -97.5(11)
C6 C1 C2 C3 0.0
C7 C1 C2 C3 178.7(12)
C1 C2 C3 C4 0.0
C2 C3 C4 C5 0.0
C3 C4 C5 C6 0.0
C3 C4 C5 C10 -179.2(11)
C4 C5 C6 C1 0.0
C10 C5 C6 C1 179.2(12)
C4 C5 C6 N1 -170.6(11)
C10 C5 C6 N1 8.6(13)
C2 C1 C6 C5 0.0
C7 C1 C6 C5 -178.7(12)
C2 C1 C6 N1 170.1(11)
C7 C1 C6 N1 -8.6(13)
C13 N1 C6 C5 -75.3(14)
Ga N1 C6 C5 93.6(11)
C13 N1 C6 C1 114.3(12)
Ga N1 C6 C1 -76.8(12)
C2 C1 C7 C8 -64.3(15)
C6 C1 C7 C8 114.4(12)
C2 C1 C7 C9 58.0(14)
C6 C1 C7 C9 -123.3(11)
C6 C5 C10 C11 -93.1(16)
C4 C5 C10 C11 86.1(16)
C6 C5 C10 C12 134.5(13)
C4 C5 C10 C12 -46.3(16)
C6 N1 C13 C20 160.4(11)
Ga N1 C13 C20 -10.3(16)
C6 N1 C13 C19 -18(2)
Ga N1 C13 C19 171.0(11)
C19 C14 C15 C16 0.0
C14 C15 C16 C17 0.0
C15 C16 C17 C18 0.0
C16 C17 C18 C19 0.0
C17 C18 C19 C14 0.0
C17 C18 C19 C13 171.0(11)
C15 C14 C19 C18 0.0
C15 C14 C19 C13 -171.6(10)
N1 C13 C19 C18 126.6(14)
C20 C13 C19 C18 -52.2(15)
N1 C13 C19 C14 -62.1(17)
C20 C13 C19 C14 119.2(11)
N1 C13 C20 C21 175.3(9)
C19 C13 C20 C21 -5.9(16)
N1 C13 C20 N2 -5.2(15)
C19 C13 C20 N2 173.7(9)
N2 C20 C21 C22 0.0
C13 C20 C21 C22 179.5(11)
C20 C21 C22 C23 0.0
C21 C22 C23 C24 0.0
C22 C23 C24 N2 0.0
C22 C23 C24 C25 -179.3(11)
C23 C24 N2 C20 0.0
C25 C24 N2 C20 179.4(10)
C23 C24 N2 Ga 159.4(6)
C25 C24 N2 Ga -21.2(9)
C21 C20 N2 C24 0.0
C13 C20 N2 C24 -179.6(9)
C21 C20 N2 Ga -159.9(6)
C13 C20 N2 Ga 20.6(9)
N1 Ga N2 C24 -179.9(6)
N3 Ga N2 C24 16.7(5)
I1 Ga N2 C24 93.8(5)
I2 Ga N2 C24 -81.5(4)
N1 Ga N2 C20 -20.0(5)
N3 Ga N2 C20 176.7(6)
I1 Ga N2 C20 -106.3(5)
I2 Ga N2 C20 78.4(5)
C37 N3 C25 C24 -170.0(11)
Ga N3 C25 C24 2.5(16)
C37 N3 C25 C31 5(2)
Ga N3 C25 C31 177.9(11)
C23 C24 C25 N3 -170.2(10)
N2 C24 C25 N3 10.5(16)
C23 C24 C25 C31 14.0(16)
N2 C24 C25 C31 -165.3(9)
C31 C26 C27 C28 0.0
C26 C27 C28 C29 0.0
C27 C28 C29 C30 0.0
C28 C29 C30 C31 0.0
C29 C30 C31 C26 0.0
C29 C30 C31 C25 175.7(12)
C27 C26 C31 C30 0.0
C27 C26 C31 C25 -175.9(12)
N3 C25 C31 C30 57.7(19)
C24 C25 C31 C30 -126.9(11)
N3 C25 C31 C26 -126.5(14)
C24 C25 C31 C26 48.9(15)
C37 C32 C33 C34 0.0
C38 C32 C33 C34 -178.9(11)
C32 C33 C34 C35 0.0
C33 C34 C35 C36 0.0
C34 C35 C36 C37 0.0
C34 C35 C36 C41 176.8(11)
C35 C36 C37 C32 0.0
C41 C36 C37 C32 -176.5(11)
C35 C36 C37 N3 178.9(11)
C41 C36 C37 N3 2.4(13)
C33 C32 C37 C36 0.0
C38 C32 C37 C36 178.8(12)
C33 C32 C37 N3 -178.9(11)
C38 C32 C37 N3 -0.1(13)
C25 N3 C37 C36 73.7(15)
Ga N3 C37 C36 -97.2(11)
C25 N3 C37 C32 -107.4(13)
Ga N3 C37 C32 81.8(12)
C33 C32 C38 C39 67.7(15)
C37 C32 C38 C39 -111.1(13)
C33 C32 C38 C40 -56.1(15)
C37 C32 C38 C40 125.1(12)
C37 C36 C41 C42 113.6(14)
C35 C36 C41 C42 -63.0(15)
C37 C36 C41 C43 -124.5(13)
C35 C36 C41 C43 58.9(15)
